data_7226633
loop_
_publ_author_name
'Yang, Jin-Xia'
'Qin, Ye-Yan'
'Ye, Run-Ping'
'Zhang, Xin'
'Yao, Yuan-Gen'

_publ_section_title
;
 Employing mixed-ligand strategy to construct a series of luminescent
 Cd(ii) compounds with structural diversities
;
_journal_issue 42
_journal_name_full CrystEngComm
_journal_page_first 8309
_journal_paper_doi 10.1039/C6CE01607C
_journal_volume 18
_journal_year 2016
_chemical_formula_moiety 'C10 H13 Cd N2 O4'
_chemical_formula_sum 'C10 H13 Cd N2 O4'
_chemical_formula_weight 337.63
_chemical_name_systematic
; 
 ? 
;
_space_group_IT_number 13
_symmetry_cell_setting monoclinic
_symmetry_space_group_name_Hall '-P 2yc'
_symmetry_space_group_name_H-M 'P 1 2/c 1'
_atom_sites_solution_hydrogens geom
_atom_sites_solution_primary direct
_atom_sites_solution_secondary difmap
_audit_creation_method SHELXL-97
_audit_update_record
;
2016-01-06 deposited with the CCDC.
2016-09-23 downloaded from the CCDC.
;
_cell_angle_alpha 90.00
_cell_angle_beta 113.611(4)
_cell_angle_gamma 90.00
_cell_formula_units_Z 4
_cell_length_a 9.3607(4)
_cell_length_b 8.3293(4)
_cell_length_c 15.9905(10)
_cell_measurement_reflns_used 1445
_cell_measurement_temperature 293(2)
_cell_measurement_theta_max 29.0700
_cell_measurement_theta_min 2.3698
_cell_volume 1142.38(11)
_computing_cell_refinement 'Bruker FRAMBO'
_computing_data_collection 'Bruker FRAMBO'
_computing_data_reduction 'Bruker SAINT'
_computing_molecular_graphics 'Bruker SHELXTL'
_computing_publication_material 'Bruker SHELXTL'
_computing_structure_refinement 'SHELXL-97 (Sheldrick, 1997)'
_computing_structure_solution 'SHELXS-97 (Sheldrick, 1990)'
_diffrn_ambient_temperature 293(2)
_diffrn_measured_fraction_theta_full 1.000
_diffrn_measured_fraction_theta_max 1.000
_diffrn_measurement_device_type 'Xcalibur, Eos'
_diffrn_measurement_method '\w scans'
_diffrn_radiation_monochromator graphite
_diffrn_radiation_source 'fine-focus sealed tube'
_diffrn_radiation_type MoK\a
_diffrn_radiation_wavelength 0.71073
_diffrn_reflns_av_R_equivalents 0.0263
_diffrn_reflns_av_sigmaI/netI 0.0371
_diffrn_reflns_limit_h_max 11
_diffrn_reflns_limit_h_min -10
_diffrn_reflns_limit_k_max 8
_diffrn_reflns_limit_k_min -9
_diffrn_reflns_limit_l_max 18
_diffrn_reflns_limit_l_min -18
_diffrn_reflns_number 4271
_diffrn_reflns_theta_full 24.98
_diffrn_reflns_theta_max 24.98
_diffrn_reflns_theta_min 2.37
_diffrn_standards_decay_% none
_diffrn_standards_interval_count 0
_diffrn_standards_interval_time none
_diffrn_standards_number none
_exptl_absorpt_coefficient_mu 1.963
_exptl_absorpt_correction_T_max 1.00000
_exptl_absorpt_correction_T_min 0.42572
_exptl_absorpt_correction_type multi-scan
_exptl_absorpt_process_details crystalclear
_exptl_crystal_colour colorless
_exptl_crystal_density_diffrn 1.963
_exptl_crystal_density_method 'not measured'
_exptl_crystal_description sheet
_exptl_crystal_F_000 668.0
_exptl_crystal_size_max 0.3
_exptl_crystal_size_mid 0.2
_exptl_crystal_size_min 0.1
_refine_diff_density_max 0.587
_refine_diff_density_min -0.534
_refine_diff_density_rms 0.120
_refine_ls_extinction_coef 0.0167(8)
_refine_ls_extinction_expression Fc^*^=kFc[1+0.001xFc^2^\l^3^/sin(2\q)]^-1/4^
_refine_ls_extinction_method SHELXL
_refine_ls_goodness_of_fit_ref 1.042
_refine_ls_hydrogen_treatment constr
_refine_ls_matrix_type full
_refine_ls_number_parameters 157
_refine_ls_number_reflns 2014
_refine_ls_number_restraints 0
_refine_ls_restrained_S_all 1.042
_refine_ls_R_factor_all 0.0453
_refine_ls_R_factor_gt 0.0316
_refine_ls_shift/su_max 0.002
_refine_ls_shift/su_mean 0.000
_refine_ls_structure_factor_coef Fsqd
_refine_ls_weighting_details 'calc w=1/[\s^2^(Fo^2^)+(0.0438P)^2^+0.0000P] where P=(Fo^2^+2Fc^2^)/3'
_refine_ls_weighting_scheme calc
_refine_ls_wR_factor_gt 0.0796
_refine_ls_wR_factor_ref 0.0931
_reflns_number_gt 1457
_reflns_number_total 2014
_reflns_threshold_expression >2sigma(I)
_cod_data_source_file c6ce01607c2.cif
_cod_data_source_block compound-4
_cod_depositor_comments 'Adding full bibliography for 7226631--7226638.cif.'
_cod_original_cell_volume 1142.38(10)
_cod_original_sg_symbol_Hall '-P 2yc '
_cod_original_sg_symbol_H-M 'P 2/c '
_cod_database_code 7226633

loop_
_symmetry_equiv_pos_as_xyz
'x, y, z'
'-x, y, -z+1/2'
'-x, -y, -z'
'x, -y, z-1/2'

loop_
_atom_site_label
_atom_site_type_symbol
_atom_site_fract_x
_atom_site_fract_y
_atom_site_fract_z
_atom_site_U_iso_or_equiv
_atom_site_adp_type
_atom_site_occupancy
_atom_site_symmetry_multiplicity
_atom_site_calc_flag
_atom_site_refinement_flags
Cd1 Cd 0.5000 0.99612(4) 0.2500 0.02431(19) Uani 1 2 d S
Cd2 Cd 0.5000 1.0000 0.5000 0.02099(19) Uani 1 2 d S
C1 C 0.3316(4) 0.7818(4) 0.3078(2) 0.0251(8) Uani 1 1 d .
C2 C 0.2343(4) 0.6699(4) 0.3373(3) 0.0355(10) Uani 1 1 d .
H2A H 0.1256 0.7011 0.3078 0.043 Uiso 1 1 calc R
H2B H 0.2656 0.6792 0.4028 0.043 Uiso 1 1 calc R
C3 C 0.2515(5) 0.4955(4) 0.3135(3) 0.0353(11) Uani 1 1 d .
H3A H 0.1743 0.4305 0.3240 0.042 Uiso 1 1 calc R
H3B H 0.2312 0.4884 0.2492 0.042 Uiso 1 1 calc R
C4 C 0.4117(5) 0.4291(5) 0.3690(2) 0.0435(11) Uani 1 1 d .
H4A H 0.4881 0.5003 0.3620 0.052 Uiso 1 1 calc R
H4B H 0.4280 0.4310 0.4328 0.052 Uiso 1 1 calc R
C5 C 0.4425(4) 0.2615(5) 0.3454(3) 0.0278(9) Uani 1 1 d .
C6 C 0.1292(4) 1.0812(5) 0.3707(2) 0.0305(9) Uani 1 1 d .
H6A H 0.1325 1.0388 0.3177 0.037 Uiso 1 1 calc R
C7 C 0.0013(4) 1.1453(5) 0.3774(2) 0.0337(10) Uani 1 1 d .
H7A H -0.0976 1.1550 0.3309 0.040 Uiso 1 1 calc R
C8 C 0.1974(4) 1.1565(4) 0.5091(2) 0.0294(9) Uani 1 1 d .
H8A H 0.2566 1.1767 0.5706 0.035 Uiso 1 1 calc R
C9 C -0.0489(4) 1.2730(5) 0.5068(3) 0.0377(10) Uani 1 1 d .
H9A H 0.0004 1.2621 0.5727 0.045 Uiso 1 1 calc R
H9B H -0.1496 1.2203 0.4860 0.045 Uiso 1 1 calc R
C10 C -0.0733(4) 1.4511(5) 0.4823(3) 0.0404(10) Uani 1 1 d .
H10A H -0.1215 1.4612 0.4164 0.048 Uiso 1 1 calc R
H10B H -0.1451 1.4950 0.5063 0.048 Uiso 1 1 calc R
O1 O 0.4508(3) 0.8467(3) 0.36787(15) 0.0335(7) Uani 1 1 d .
O2 O 0.2940(3) 0.8090(3) 0.22509(16) 0.0412(7) Uani 1 1 d .
O3 O 0.5548(3) 0.1850(3) 0.40419(19) 0.0387(7) Uani 1 1 d .
O4 O 0.3587(3) 0.2057(3) 0.26841(16) 0.0343(7) Uani 1 1 d .
N1 N 0.2528(3) 1.0881(4) 0.45347(19) 0.0277(7) Uani 1 1 d .
N2 N 0.0469(3) 1.1931(4) 0.4666(2) 0.0291(8) Uani 1 1 d .

loop_
_atom_site_aniso_label
_atom_site_aniso_U_11
_atom_site_aniso_U_22
_atom_site_aniso_U_33
_atom_site_aniso_U_23
_atom_site_aniso_U_13
_atom_site_aniso_U_12
Cd1 0.0270(3) 0.0216(3) 0.0289(3) 0.000 0.0160(2) 0.000
Cd2 0.0183(3) 0.0249(3) 0.0200(3) 0.00163(15) 0.00786(19) 0.00461(14)
C1 0.028(2) 0.021(2) 0.029(2) -0.0004(18) 0.0153(17) 0.0047(17)
C2 0.036(2) 0.026(2) 0.053(2) 0.0017(19) 0.026(2) 0.0011(17)
C3 0.035(2) 0.023(2) 0.050(3) -0.0027(18) 0.018(2) -0.0022(16)
C4 0.051(3) 0.034(2) 0.035(2) -0.009(2) 0.006(2) 0.006(2)
C5 0.027(2) 0.029(2) 0.033(2) 0.0051(19) 0.0172(18) 0.0008(18)
C6 0.029(2) 0.036(2) 0.0254(19) 0.0004(19) 0.0096(17) 0.0059(18)
C7 0.022(2) 0.036(3) 0.035(2) -0.0030(18) 0.0034(19) 0.0046(16)
C8 0.028(2) 0.035(2) 0.0256(19) 0.0002(17) 0.0104(17) 0.0062(17)
C9 0.034(2) 0.037(2) 0.054(3) 0.007(2) 0.031(2) 0.0084(19)
C10 0.032(2) 0.041(3) 0.053(3) -0.003(2) 0.023(2) 0.009(2)
O1 0.0320(14) 0.0370(17) 0.0322(15) -0.0080(12) 0.0136(12) -0.0045(14)
O2 0.0483(17) 0.0465(18) 0.0279(14) 0.0004(13) 0.0141(13) -0.0092(14)
O3 0.0340(15) 0.0349(17) 0.0474(16) 0.0160(15) 0.0166(14) 0.0038(14)
O4 0.0314(15) 0.0325(16) 0.0383(15) -0.0099(13) 0.0132(13) 0.0001(12)
N1 0.0228(16) 0.0329(19) 0.0257(15) -0.0008(15) 0.0079(13) 0.0039(15)
N2 0.0232(16) 0.0313(19) 0.0357(17) -0.0003(15) 0.0149(14) 0.0042(14)

loop_
_atom_type_symbol
_atom_type_description
_atom_type_scat_dispersion_real
_atom_type_scat_dispersion_imag
_atom_type_scat_source
C C 0.0033 0.0016 'International Tables Vol C Tables 4.2.6.8 and 6.1.1.4'
H H 0.0000 0.0000 'International Tables Vol C Tables 4.2.6.8 and 6.1.1.4'
Cd Cd -0.8075 1.2024 'International Tables Vol C Tables 4.2.6.8 and 6.1.1.4'
N N 0.0061 0.0033 'International Tables Vol C Tables 4.2.6.8 and 6.1.1.4'
O O 0.0106 0.0060 'International Tables Vol C Tables 4.2.6.8 and 6.1.1.4'

loop_
_geom_angle_atom_site_label_1
_geom_angle_atom_site_label_2
_geom_angle_atom_site_label_3
_geom_angle
_geom_angle_site_symmetry_1
_geom_angle_site_symmetry_3
O4 Cd1 O4 80.06(13) 1_565 2_665
O4 Cd1 O2 92.84(9) 1_565 .
O4 Cd1 O2 161.97(9) 2_665 .
O4 Cd1 O2 161.97(9) 1_565 2_655
O4 Cd1 O2 92.84(9) 2_665 2_655
O2 Cd1 O2 98.42(13) . 2_655
O4 Cd1 O1 89.53(9) 1_565 .
O4 Cd1 O1 141.78(9) 2_665 .
O2 Cd1 O1 53.73(8) . .
O2 Cd1 O1 85.88(9) 2_655 .
O4 Cd1 O1 141.78(9) 1_565 2_655
O4 Cd1 O1 89.53(9) 2_665 2_655
O2 Cd1 O1 85.88(9) . 2_655
O2 Cd1 O1 53.73(8) 2_655 2_655
O1 Cd1 O1 118.98(13) . 2_655
O4 Cd1 C1 90.73(9) 1_565 .
O4 Cd1 C1 166.55(9) 2_665 .
O2 Cd1 C1 26.61(9) . .
O2 Cd1 C1 93.06(9) 2_655 .
O1 Cd1 C1 27.14(9) . .
O1 Cd1 C1 103.69(10) 2_655 .
O4 Cd1 C1 166.55(9) 1_565 2_655
O4 Cd1 C1 90.73(9) 2_665 2_655
O2 Cd1 C1 93.06(9) . 2_655
O2 Cd1 C1 26.61(9) 2_655 2_655
O1 Cd1 C1 103.69(9) . 2_655
O1 Cd1 C1 27.14(9) 2_655 2_655
C1 Cd1 C1 99.91(14) . 2_655
O4 Cd1 O3 50.63(8) 1_565 1_565
O4 Cd1 O3 76.82(8) 2_665 1_565
O2 Cd1 O3 111.45(8) . 1_565
O2 Cd1 O3 111.73(8) 2_655 1_565
O1 Cd1 O3 68.40(9) . 1_565
O1 Cd1 O3 160.04(10) 2_655 1_565
C1 Cd1 O3 89.77(9) . 1_565
C1 Cd1 O3 136.77(9) 2_655 1_565
O4 Cd1 O3 76.82(8) 1_565 2_665
O4 Cd1 O3 50.63(8) 2_665 2_665
O2 Cd1 O3 111.73(8) . 2_665
O2 Cd1 O3 111.45(8) 2_655 2_665
O1 Cd1 O3 160.04(10) . 2_665
O1 Cd1 O3 68.40(9) 2_655 2_665
C1 Cd1 O3 136.77(9) . 2_665
C1 Cd1 O3 89.77(9) 2_655 2_665
O3 Cd1 O3 111.45(11) 1_565 2_665
O4 Cd1 C5 25.22(9) 1_565 1_565
O4 Cd1 C5 73.72(9) 2_665 1_565
O2 Cd1 C5 106.39(10) . 1_565
O2 Cd1 C5 136.79(10) 2_655 1_565
O1 Cd1 C5 81.30(9) . 1_565
O1 Cd1 C5 159.56(10) 2_655 1_565
C1 Cd1 C5 93.79(10) . 1_565
C1 Cd1 C5 158.38(11) 2_655 1_565
O3 Cd1 C5 25.86(9) 1_565 1_565
O3 Cd1 C5 91.62(9) 2_665 1_565
O4 Cd1 C5 73.72(9) 1_565 2_665
O4 Cd1 C5 25.22(9) 2_665 2_665
O2 Cd1 C5 136.79(10) . 2_665
O2 Cd1 C5 106.39(10) 2_655 2_665
O1 Cd1 C5 159.56(10) . 2_665
O1 Cd1 C5 81.30(9) 2_655 2_665
C1 Cd1 C5 158.38(11) . 2_665
C1 Cd1 C5 93.79(10) 2_655 2_665
O3 Cd1 C5 91.62(9) 1_565 2_665
O3 Cd1 C5 25.86(9) 2_665 2_665
C5 Cd1 C5 78.60(14) 1_565 2_665
N1 Cd2 N1 180.000(1) . 3_676
N1 Cd2 O1 85.73(10) . 3_676
N1 Cd2 O1 94.27(10) 3_676 3_676
N1 Cd2 O1 94.27(10) . .
N1 Cd2 O1 85.73(10) 3_676 .
O1 Cd2 O1 180.0 3_676 .
N1 Cd2 O3 88.03(10) . 3_666
N1 Cd2 O3 91.97(10) 3_676 3_666
O1 Cd2 O3 77.72(10) 3_676 3_666
O1 Cd2 O3 102.28(10) . 3_666
N1 Cd2 O3 91.97(10) . 1_565
N1 Cd2 O3 88.03(10) 3_676 1_565
O1 Cd2 O3 102.28(10) 3_676 1_565
O1 Cd2 O3 77.72(10) . 1_565
O3 Cd2 O3 180.000(1) 3_666 1_565
O2 C1 O1 121.1(3) . .
O2 C1 C2 119.7(3) . .
O1 C1 C2 119.2(3) . .
O2 C1 Cd1 59.05(18) . .
O1 C1 Cd1 62.08(18) . .
C2 C1 Cd1 177.6(3) . .
C1 C2 C3 112.0(3) . .
C1 C2 H2A 109.2 . .
C3 C2 H2A 109.2 . .
C1 C2 H2B 109.2 . .
C3 C2 H2B 109.2 . .
H2A C2 H2B 107.9 . .
C4 C3 C2 112.4(3) . .
C4 C3 H3A 109.1 . .
C2 C3 H3A 109.1 . .
C4 C3 H3B 109.1 . .
C2 C3 H3B 109.1 . .
H3A C3 H3B 107.8 . .
C5 C4 C3 116.0(3) . .
C5 C4 H4A 108.3 . .
C3 C4 H4A 108.3 . .
C5 C4 H4B 108.3 . .
C3 C4 H4B 108.3 . .
H4A C4 H4B 107.4 . .
O4 C5 O3 123.3(4) . .
O4 C5 C4 118.8(3) . .
O3 C5 C4 117.8(3) . .
O4 C5 Cd1 50.72(18) . 1_545
O3 C5 Cd1 74.3(2) . 1_545
C4 C5 Cd1 161.5(3) . 1_545
C7 C6 N1 109.9(3) . .
C7 C6 H6A 125.1 . .
N1 C6 H6A 125.1 . .
C6 C7 N2 106.2(3) . .
C6 C7 H7A 126.9 . .
N2 C7 H7A 126.9 . .
N1 C8 N2 112.0(3) . .
N1 C8 H8A 124.0 . .
N2 C8 H8A 124.0 . .
N2 C9 C10 112.6(3) . .
N2 C9 H9A 109.1 . .
C10 C9 H9A 109.1 . .
N2 C9 H9B 109.1 . .
C10 C9 H9B 109.1 . .
H9A C9 H9B 107.8 . .
C10 C10 C9 114.3(4) 3_586 .
C10 C10 H10A 108.7 3_586 .
C9 C10 H10A 108.7 . .
C10 C10 H10B 108.7 3_586 .
C9 C10 H10B 108.7 . .
H10A C10 H10B 107.6 . .
C1 O1 Cd2 135.2(2) . .
C1 O1 Cd1 90.79(19) . .
Cd2 O1 Cd1 112.70(11) . .
C1 O2 Cd1 94.3(2) . .
C5 O3 Cd2 118.5(2) . 1_545
C5 O3 Cd1 79.8(2) . 1_545
Cd2 O3 Cd1 101.17(10) 1_545 1_545
C5 O4 Cd1 104.1(2) . 1_545
C8 N1 C6 105.1(3) . .
C8 N1 Cd2 123.1(2) . .
C6 N1 Cd2 131.8(2) . .
C8 N2 C7 106.8(3) . .
C8 N2 C9 126.3(3) . .
C7 N2 C9 126.9(3) . .

loop_
_geom_bond_atom_site_label_1
_geom_bond_atom_site_label_2
_geom_bond_distance
_geom_bond_site_symmetry_2
Cd1 O4 2.279(2) 1_565
Cd1 O4 2.279(2) 2_665
Cd1 O2 2.386(3) .
Cd1 O2 2.386(3) 2_655
Cd1 O1 2.451(2) .
Cd1 O1 2.451(2) 2_655
Cd1 C1 2.774(3) .
Cd1 C1 2.774(3) 2_655
Cd1 O3 2.794(3) 1_565
Cd1 O3 2.794(3) 2_665
Cd1 C5 2.856(4) 1_565
Cd1 C5 2.856(4) 2_665
Cd2 N1 2.251(3) .
Cd2 N1 2.251(3) 3_676
Cd2 O1 2.351(2) 3_676
Cd2 O1 2.351(2) .
Cd2 O3 2.369(3) 3_666
Cd2 O3 2.369(3) 1_565
C1 O2 1.246(4) .
C1 O1 1.265(4) .
C1 C2 1.505(5) .
C2 C3 1.526(4) .
C2 H2A 0.9700 .
C2 H2B 0.9700 .
C3 C4 1.508(5) .
C3 H3A 0.9700 .
C3 H3B 0.9700 .
C4 C5 1.504(5) .
C4 H4A 0.9700 .
C4 H4B 0.9700 .
C5 O4 1.255(4) .
C5 O3 1.266(5) .
C5 Cd1 2.856(4) 1_545
C6 C7 1.354(5) .
C6 N1 1.366(4) .
C6 H6A 0.9300 .
C7 N2 1.374(4) .
C7 H7A 0.9300 .
C8 N1 1.325(4) .
C8 N2 1.331(4) .
C8 H8A 0.9300 .
C9 N2 1.457(4) .
C9 C10 1.528(5) .
C9 H9A 0.9700 .
C9 H9B 0.9700 .
C10 C10 1.498(8) 3_586
C10 H10A 0.9700 .
C10 H10B 0.9700 .
O3 Cd2 2.369(3) 1_545
O3 Cd1 2.794(3) 1_545
O4 Cd1 2.279(2) 1_545
